data_4108656
loop_
_publ_author_name
'Jin'an Zhao'
'Liwei Mi'
'Jiyong Hu'
'Hongwei Hou'
'Yaoting Fan'

_publ_section_title
;
 Cation Exchange Induced Tunable Properties of a Nanoporous Octanuclear
 Cu(II) Wheel with Double-Helical Structure
;
_journal_name_full 'Journal of the American Chemical Society'
_journal_page_first 15222
_journal_page_last 15223
_journal_paper_doi 10.1021/ja8007227
_journal_volume 130
_journal_year 2008
_chemical_formula_moiety 'C34 H31 N5 O2 S'
_chemical_formula_sum 'C34 H31 N5 O2 S'
_chemical_formula_weight 573.70
_chemical_name_systematic
; 
 ? 
;
_space_group_IT_number 14
_symmetry_cell_setting monoclinic
_symmetry_space_group_name_Hall '-P 2ybc'
_symmetry_space_group_name_H-M 'P 1 21/c 1'
_atom_sites_solution_hydrogens geom
_atom_sites_solution_primary direct
_atom_sites_solution_secondary difmap
_audit_creation_method SHELXL-97
_cell_angle_alpha 90.00
_cell_angle_beta 99.711(4)
_cell_angle_gamma 90.00
_cell_formula_units_Z 4
_cell_length_a 13.8439(9)
_cell_length_b 13.2905(9)
_cell_length_c 16.2607(13)
_cell_measurement_reflns_used 5697
_cell_measurement_temperature 173(2)
_cell_measurement_theta_max 27.9
_cell_measurement_theta_min 2.0
_cell_volume 2949.0(4)
_computing_cell_refinement CrystalClear
_computing_data_collection CrystalClear
_computing_data_reduction CrystalClear
_computing_publication_material 'CrystalStructure 3.7.0'
_computing_structure_refinement 'SHELXL-97 (Sheldrick, 1997)'
_computing_structure_solution 'SHELXS-97 (Sheldrick, 1990)'
_diffrn_ambient_temperature 173(2)
_diffrn_detector_area_resol_mean 7.31
_diffrn_measured_fraction_theta_full 0.999
_diffrn_measured_fraction_theta_max 0.999
_diffrn_measurement_device_type 'Rigaku Saturn'
_diffrn_measurement_method \w
_diffrn_radiation_monochromator confocal
_diffrn_radiation_source 'rotating anode'
_diffrn_radiation_type MoK\a
_diffrn_radiation_wavelength 0.71070
_diffrn_reflns_av_R_equivalents 0.0654
_diffrn_reflns_av_sigmaI/netI 0.0526
_diffrn_reflns_limit_h_max 16
_diffrn_reflns_limit_h_min -17
_diffrn_reflns_limit_k_max 16
_diffrn_reflns_limit_k_min -16
_diffrn_reflns_limit_l_max 20
_diffrn_reflns_limit_l_min -20
_diffrn_reflns_number 22417
_diffrn_reflns_theta_full 26.00
_diffrn_reflns_theta_max 26.00
_diffrn_reflns_theta_min 1.49
_exptl_absorpt_coefficient_mu 0.150
_exptl_absorpt_correction_T_max 0.9706
_exptl_absorpt_correction_T_min 0.9425
_exptl_absorpt_correction_type numerical
_exptl_absorpt_process_details 'numabs (Rigaku, 2005)'
_exptl_crystal_colour colorless
_exptl_crystal_density_diffrn 1.292
_exptl_crystal_description prism
_exptl_crystal_F_000 1208
_exptl_crystal_size_max 0.40
_exptl_crystal_size_mid 0.26
_exptl_crystal_size_min 0.20
_refine_diff_density_max 0.377
_refine_diff_density_min -0.475
_refine_diff_density_rms 0.048
_refine_ls_extinction_method none
_refine_ls_goodness_of_fit_ref 1.121
_refine_ls_hydrogen_treatment mixed
_refine_ls_matrix_type full
_refine_ls_number_parameters 389
_refine_ls_number_reflns 5789
_refine_ls_number_restraints 0
_refine_ls_restrained_S_all 1.121
_refine_ls_R_factor_all 0.0778
_refine_ls_R_factor_gt 0.0568
_refine_ls_shift/su_max 0.001
_refine_ls_shift/su_mean 0.000
_refine_ls_structure_factor_coef Fsqd
_refine_ls_weighting_details 'calc w=1/[\s^2^(Fo^2^)+(0.0767P)^2^+0.0000P] where P=(Fo^2^+2Fc^2^)/3'
_refine_ls_weighting_scheme calc
_refine_ls_wR_factor_gt 0.1448
_refine_ls_wR_factor_ref 0.1578
_reflns_number_gt 4407
_reflns_number_total 5789
_reflns_threshold_expression >2sigma(I)
_cod_data_source_file ja8007227_si_002_2.cif
_cod_data_source_block ligand
_cod_database_code 4108656

loop_
_symmetry_equiv_pos_as_xyz
'x, y, z'
'-x, y+1/2, -z+1/2'
'-x, -y, -z'
'x, -y-1/2, z-1/2'

loop_
_atom_site_label
_atom_site_type_symbol
_atom_site_fract_x
_atom_site_fract_y
_atom_site_fract_z
_atom_site_U_iso_or_equiv
_atom_site_adp_type
_atom_site_occupancy
_atom_site_symmetry_multiplicity
_atom_site_calc_flag
_atom_site_refinement_flags
O1 O 0.53097(12) 0.21788(12) 0.46599(10) 0.0354(4) Uani 1 1 d .
H1A H 0.581(2) 0.199(2) 0.4356(16) 0.053 Uiso 1 1 d .
O2 O 0.64882(12) 0.30923(14) 0.54226(11) 0.0482(5) Uani 1 1 d .
H1 H 0.056(2) 0.847(2) 0.3344(19) 0.072 Uiso 1 1 d .
N1 N 0.07079(14) 0.79759(15) 0.37772(12) 0.0348(5) Uani 1 1 d .
N2 N 0.12077(13) 0.65397(14) 0.43551(11) 0.0317(4) Uani 1 1 d .
N3 N 0.33939(13) 0.63898(13) 0.11563(11) 0.0287(4) Uani 1 1 d .
N4 N 0.26854(13) 0.50666(13) 0.16553(10) 0.0277(4) Uani 1 1 d .
S1 S 0.10178(6) 0.09862(6) 0.18432(5) 0.0617(3) Uani 1 1 d .
N5 N 0.01611(18) -0.05215(18) 0.26596(15) 0.0566(6) Uani 1 1 d .
C1 C 0.12070(16) 0.71346(17) 0.36812(14) 0.0301(5) Uani 1 1 d .
C2 C 0.03693(17) 0.79335(19) 0.45333(14) 0.0351(6) Uani 1 1 d .
C3 C -0.01713(19) 0.8621(2) 0.49167(16) 0.0450(7) Uani 1 1 d .
H3 H -0.0408 0.9233 0.4656 0.054 Uiso 1 1 calc R
C4 C -0.03427(19) 0.8349(2) 0.57097(17) 0.0507(7) Uani 1 1 d .
H4 H -0.0693 0.8800 0.6005 0.061 Uiso 1 1 calc R
C5 C -0.00169(18) 0.7440(2) 0.60819(16) 0.0487(7) Uani 1 1 d .
H5 H -0.0149 0.7291 0.6624 0.058 Uiso 1 1 calc R
C6 C 0.04894(17) 0.6753(2) 0.56889(15) 0.0419(6) Uani 1 1 d .
H6 H 0.0695 0.6126 0.5939 0.050 Uiso 1 1 calc R
C7 C 0.06881(16) 0.70223(18) 0.49002(14) 0.0339(6) Uani 1 1 d .
C8 C 0.16590(18) 0.55469(18) 0.45126(15) 0.0381(6) Uani 1 1 d .
H8A H 0.1218 0.5032 0.4229 0.057 Uiso 1 1 calc R
H8B H 0.1781 0.5414 0.5114 0.057 Uiso 1 1 calc R
H8C H 0.2281 0.5530 0.4301 0.057 Uiso 1 1 calc R
C9 C 0.17112(15) 0.69600(17) 0.29720(13) 0.0277(5) Uani 1 1 d .
C10 C 0.18040(16) 0.59942(16) 0.26644(13) 0.0286(5) Uani 1 1 d .
H10 H 0.1500 0.5427 0.2869 0.034 Uiso 1 1 calc R
C11 C 0.23714(15) 0.59124(16) 0.20378(13) 0.0262(5) Uani 1 1 d .
C12 C 0.28125(15) 0.67312(16) 0.17158(13) 0.0262(5) Uani 1 1 d .
C13 C 0.26861(16) 0.77132(16) 0.19951(13) 0.0285(5) Uani 1 1 d .
C14 C 0.21325(16) 0.78025(17) 0.26266(13) 0.0299(5) Uani 1 1 d .
H14 H 0.2031 0.8454 0.2837 0.036 Uiso 1 1 calc R
C15 C 0.31784(19) 0.86048(18) 0.16690(15) 0.0393(6) Uani 1 1 d .
H15A H 0.2872 0.9227 0.1822 0.059 Uiso 1 1 calc R
H15B H 0.3107 0.8560 0.1060 0.059 Uiso 1 1 calc R
H15C H 0.3876 0.8607 0.1913 0.059 Uiso 1 1 calc R
C16 C 0.33153(15) 0.53950(17) 0.11455(13) 0.0282(5) Uani 1 1 d .
C17 C 0.38332(18) 0.47134(18) 0.06370(14) 0.0376(6) Uani 1 1 d .
H17A H 0.4087 0.4126 0.0982 0.045 Uiso 1 1 calc R
H17B H 0.4403 0.5075 0.0484 0.045 Uiso 1 1 calc R
C18 C 0.3191(2) 0.4338(2) -0.01557(15) 0.0453(7) Uani 1 1 d .
H18A H 0.3563 0.3840 -0.0429 0.054 Uiso 1 1 calc R
H18B H 0.2611 0.3993 -0.0006 0.054 Uiso 1 1 calc R
C19 C 0.2851(3) 0.5170(2) -0.07633(18) 0.0720(10) Uani 1 1 d .
H19A H 0.2435 0.5637 -0.0514 0.108 Uiso 1 1 calc R
H19B H 0.2476 0.4883 -0.1274 0.108 Uiso 1 1 calc R
H19C H 0.3421 0.5532 -0.0898 0.108 Uiso 1 1 calc R
C20 C 0.25100(18) 0.40301(16) 0.19034(13) 0.0322(5) Uani 1 1 d .
H20A H 0.2833 0.3558 0.1565 0.039 Uiso 1 1 calc R
H20B H 0.1797 0.3891 0.1791 0.039 Uiso 1 1 calc R
C21 C 0.28982(16) 0.38546(16) 0.28190(13) 0.0285(5) Uani 1 1 d .
C22 C 0.23554(17) 0.33028(17) 0.32980(14) 0.0327(5) Uani 1 1 d .
H22 H 0.1746 0.3021 0.3046 0.039 Uiso 1 1 calc R
C23 C 0.26879(16) 0.31551(16) 0.41414(14) 0.0321(5) Uani 1 1 d .
H23 H 0.2298 0.2781 0.4460 0.039 Uiso 1 1 calc R
C24 C 0.35825(15) 0.35434(16) 0.45304(13) 0.0269(5) Uani 1 1 d .
C25 C 0.41316(16) 0.40928(16) 0.40433(13) 0.0304(5) Uani 1 1 d .
H25 H 0.4746 0.4365 0.4292 0.036 Uiso 1 1 calc R
C26 C 0.37953(17) 0.42488(17) 0.32017(14) 0.0318(5) Uani 1 1 d .
H26 H 0.4180 0.4628 0.2882 0.038 Uiso 1 1 calc R
C27 C 0.39201(16) 0.33967(16) 0.54421(13) 0.0283(5) Uani 1 1 d .
C28 C 0.48868(17) 0.31166(16) 0.57779(13) 0.0300(5) Uani 1 1 d .
C29 C 0.51751(19) 0.30608(18) 0.66422(14) 0.0390(6) Uani 1 1 d .
H29 H 0.5835 0.2895 0.6865 0.047 Uiso 1 1 calc R
C30 C 0.45226(19) 0.32410(19) 0.71786(15) 0.0413(6) Uani 1 1 d .
H30 H 0.4728 0.3186 0.7765 0.050 Uiso 1 1 calc R
C31 C 0.35679(19) 0.35020(18) 0.68577(15) 0.0396(6) Uani 1 1 d .
H31 H 0.3112 0.3623 0.7222 0.048 Uiso 1 1 calc R
C32 C 0.32756(18) 0.35877(17) 0.59967(14) 0.0354(6) Uani 1 1 d .
H32 H 0.2621 0.3781 0.5783 0.043 Uiso 1 1 calc R
C33 C 0.56412(17) 0.28147(17) 0.52673(14) 0.0315(5) Uani 1 1 d .
C34 C 0.05387(18) 0.0116(2) 0.23295(15) 0.0396(6) Uani 1 1 d .

loop_
_atom_site_aniso_label
_atom_site_aniso_U_11
_atom_site_aniso_U_22
_atom_site_aniso_U_33
_atom_site_aniso_U_23
_atom_site_aniso_U_13
_atom_site_aniso_U_12
O1 0.0273(9) 0.0373(10) 0.0429(10) -0.0084(8) 0.0097(7) -0.0004(7)
O2 0.0296(10) 0.0665(13) 0.0478(11) -0.0088(9) 0.0044(8) -0.0112(8)
N1 0.0324(11) 0.0357(12) 0.0378(12) -0.0031(9) 0.0101(9) 0.0012(9)
N2 0.0253(10) 0.0413(11) 0.0292(10) 0.0005(9) 0.0067(8) -0.0003(8)
N3 0.0273(10) 0.0297(10) 0.0298(10) 0.0007(8) 0.0071(8) -0.0005(8)
N4 0.0320(10) 0.0253(10) 0.0262(10) 0.0010(8) 0.0061(8) -0.0005(8)
S1 0.0448(5) 0.0648(5) 0.0762(6) 0.0184(4) 0.0123(4) 0.0009(4)
N5 0.0516(15) 0.0487(14) 0.0722(17) 0.0146(13) 0.0178(13) 0.0183(12)
C1 0.0233(12) 0.0336(13) 0.0337(13) -0.0008(10) 0.0055(9) -0.0020(10)
C2 0.0284(13) 0.0471(15) 0.0315(13) -0.0107(11) 0.0100(10) -0.0069(11)
C3 0.0373(15) 0.0504(16) 0.0480(16) -0.0140(13) 0.0093(12) 0.0027(12)
C4 0.0341(15) 0.077(2) 0.0452(16) -0.0243(15) 0.0173(12) -0.0056(14)
C5 0.0320(15) 0.077(2) 0.0382(15) -0.0074(14) 0.0103(11) -0.0075(14)
C6 0.0293(14) 0.0637(18) 0.0333(14) 0.0013(12) 0.0074(10) -0.0055(12)
C7 0.0238(12) 0.0442(15) 0.0336(13) -0.0023(11) 0.0048(10) -0.0054(10)
C8 0.0388(14) 0.0379(14) 0.0380(14) 0.0073(11) 0.0076(11) 0.0026(11)
C9 0.0231(12) 0.0330(13) 0.0269(12) 0.0009(9) 0.0038(9) 0.0017(9)
C10 0.0246(12) 0.0308(12) 0.0304(12) 0.0025(9) 0.0046(9) -0.0025(9)
C11 0.0242(12) 0.0291(12) 0.0244(11) -0.0011(9) 0.0011(9) 0.0006(9)
C12 0.0245(12) 0.0314(12) 0.0231(11) 0.0023(9) 0.0051(9) 0.0009(9)
C13 0.0274(12) 0.0284(12) 0.0295(12) 0.0020(9) 0.0037(9) 0.0010(9)
C14 0.0271(12) 0.0309(12) 0.0310(12) -0.0023(10) 0.0030(9) 0.0031(9)
C15 0.0501(16) 0.0305(13) 0.0405(14) 0.0026(11) 0.0167(12) -0.0028(11)
C16 0.0257(12) 0.0330(13) 0.0258(11) 0.0005(9) 0.0040(9) 0.0005(9)
C17 0.0384(14) 0.0362(14) 0.0407(14) -0.0031(11) 0.0135(11) 0.0029(11)
C18 0.0542(17) 0.0436(15) 0.0398(15) -0.0062(12) 0.0123(12) -0.0006(13)
C19 0.094(3) 0.063(2) 0.0508(19) -0.0054(16) -0.0125(17) 0.0064(18)
C20 0.0392(14) 0.0274(12) 0.0301(12) 0.0003(9) 0.0058(10) -0.0027(10)
C21 0.0306(12) 0.0248(11) 0.0303(12) 0.0011(9) 0.0053(9) 0.0013(9)
C22 0.0291(13) 0.0334(13) 0.0344(13) 0.0048(10) 0.0023(10) -0.0045(10)
C23 0.0299(13) 0.0315(13) 0.0362(13) 0.0083(10) 0.0097(10) 0.0005(10)
C24 0.0264(12) 0.0251(11) 0.0297(12) 0.0027(9) 0.0059(9) 0.0035(9)
C25 0.0290(12) 0.0299(12) 0.0322(12) 0.0015(9) 0.0051(10) -0.0026(10)
C26 0.0318(13) 0.0314(13) 0.0336(12) 0.0047(10) 0.0090(10) -0.0036(10)
C27 0.0326(13) 0.0217(11) 0.0313(12) 0.0025(9) 0.0071(9) 0.0003(9)
C28 0.0326(13) 0.0268(12) 0.0301(12) 0.0005(9) 0.0035(10) -0.0015(10)
C29 0.0376(14) 0.0429(15) 0.0343(14) -0.0006(11) -0.0001(11) 0.0011(11)
C30 0.0488(16) 0.0475(16) 0.0270(13) -0.0002(11) 0.0049(11) -0.0003(12)
C31 0.0485(16) 0.0375(14) 0.0363(14) 0.0001(11) 0.0168(12) 0.0057(12)
C32 0.0355(14) 0.0352(14) 0.0369(13) 0.0047(11) 0.0098(10) 0.0066(10)
C33 0.0303(13) 0.0307(12) 0.0320(12) 0.0041(10) 0.0014(10) 0.0017(10)
C34 0.0362(14) 0.0453(15) 0.0360(14) 0.0023(12) 0.0025(11) 0.0180(12)

loop_
_atom_type_symbol
_atom_type_description
_atom_type_scat_dispersion_real
_atom_type_scat_dispersion_imag
_atom_type_scat_source
C C 0.0033 0.0016 'International Tables Vol C Tables 4.2.6.8 and 6.1.1.4'
H H 0.0000 0.0000 'International Tables Vol C Tables 4.2.6.8 and 6.1.1.4'
N N 0.0061 0.0033 'International Tables Vol C Tables 4.2.6.8 and 6.1.1.4'
O O 0.0106 0.0060 'International Tables Vol C Tables 4.2.6.8 and 6.1.1.4'
S S 0.1246 0.1234 'International Tables Vol C Tables 4.2.6.8 and 6.1.1.4'

loop_
_geom_angle_atom_site_label_1
_geom_angle_atom_site_label_2
_geom_angle_atom_site_label_3
_geom_angle
C33 O1 H1A 111.4(16)
C1 N1 C2 109.1(2)
C1 N1 H1 122.6(18)
C2 N1 H1 127.8(18)
C1 N2 C7 108.53(19)
C1 N2 C8 127.67(19)
C7 N2 C8 123.79(19)
C16 N3 C12 106.20(17)
C16 N4 C11 106.97(17)
C16 N4 C20 128.05(18)
C11 N4 C20 123.90(18)
N1 C1 N2 108.9(2)
N1 C1 C9 123.3(2)
N2 C1 C9 127.7(2)
C7 C2 N1 106.6(2)
C7 C2 C3 122.4(2)
N1 C2 C3 131.0(2)
C2 C3 C4 115.6(3)
C2 C3 H3 122.2
C4 C3 H3 122.2
C5 C4 C3 122.2(3)
C5 C4 H4 118.9
C3 C4 H4 118.9
C6 C5 C4 121.9(2)
C6 C5 H5 119.0
C4 C5 H5 119.0
C5 C6 C7 116.7(3)
C5 C6 H6 121.6
C7 C6 H6 121.6
C2 C7 N2 106.84(19)
C2 C7 C6 121.2(2)
N2 C7 C6 131.9(2)
N2 C8 H8A 109.5
N2 C8 H8B 109.5
H8A C8 H8B 109.5
N2 C8 H8C 109.5
H8A C8 H8C 109.5
H8B C8 H8C 109.5
C10 C9 C14 121.1(2)
C10 C9 C1 121.0(2)
C14 C9 C1 117.94(19)
C9 C10 C11 115.7(2)
C9 C10 H10 122.2
C11 C10 H10 122.2
N4 C11 C10 130.44(19)
N4 C11 C12 105.89(18)
C10 C11 C12 123.5(2)
N3 C12 C11 109.29(18)
N3 C12 C13 129.3(2)
C11 C12 C13 121.26(19)
C14 C13 C12 115.7(2)
C14 C13 C15 122.2(2)
C12 C13 C15 121.9(2)
C13 C14 C9 122.7(2)
C13 C14 H14 118.6
C9 C14 H14 118.6
C13 C15 H15A 109.5
C13 C15 H15B 109.5
H15A C15 H15B 109.5
C13 C15 H15C 109.5
H15A C15 H15C 109.5
H15B C15 H15C 109.5
N3 C16 N4 111.60(18)
N3 C16 C17 124.6(2)
N4 C16 C17 123.8(2)
C16 C17 C18 113.7(2)
C16 C17 H17A 108.8
C18 C17 H17A 108.8
C16 C17 H17B 108.8
C18 C17 H17B 108.8
H17A C17 H17B 107.7
C19 C18 C17 112.9(2)
C19 C18 H18A 109.0
C17 C18 H18A 109.0
C19 C18 H18B 109.0
C17 C18 H18B 109.0
H18A C18 H18B 107.8
C18 C19 H19A 109.5
C18 C19 H19B 109.5
H19A C19 H19B 109.5
C18 C19 H19C 109.5
H19A C19 H19C 109.5
H19B C19 H19C 109.5
N4 C20 C21 111.56(17)
N4 C20 H20A 109.3
C21 C20 H20A 109.3
N4 C20 H20B 109.3
C21 C20 H20B 109.3
H20A C20 H20B 108.0
C22 C21 C26 118.5(2)
C22 C21 C20 120.0(2)
C26 C21 C20 121.53(19)
C21 C22 C23 120.8(2)
C21 C22 H22 119.6
C23 C22 H22 119.6
C22 C23 C24 121.3(2)
C22 C23 H23 119.4
C24 C23 H23 119.4
C23 C24 C25 117.7(2)
C23 C24 C27 120.64(19)
C25 C24 C27 121.63(19)
C26 C25 C24 121.0(2)
C26 C25 H25 119.5
C24 C25 H25 119.5
C25 C26 C21 120.7(2)
C25 C26 H26 119.7
C21 C26 H26 119.7
C32 C27 C28 117.9(2)
C32 C27 C24 119.5(2)
C28 C27 C24 122.59(19)
C29 C28 C27 119.7(2)
C29 C28 C33 115.9(2)
C27 C28 C33 124.28(19)
C30 C29 C28 121.4(2)
C30 C29 H29 119.3
C28 C29 H29 119.3
C29 C30 C31 119.5(2)
C29 C30 H30 120.3
C31 C30 H30 120.3
C30 C31 C32 119.8(2)
C30 C31 H31 120.1
C32 C31 H31 120.1
C27 C32 C31 121.7(2)
C27 C32 H32 119.2
C31 C32 H32 119.2
O2 C33 O1 123.4(2)
O2 C33 C28 122.9(2)
O1 C33 C28 113.6(2)
N5 C34 S1 177.5(2)

loop_
_geom_bond_atom_site_label_1
_geom_bond_atom_site_label_2
_geom_bond_distance
O1 C33 1.322(3)
O1 H1A 0.95(3)
O2 C33 1.214(3)
N1 C1 1.337(3)
N1 C2 1.389(3)
N1 H1 0.96(3)
N2 C1 1.351(3)
N2 C7 1.389(3)
N2 C8 1.464(3)
N3 C16 1.326(3)
N3 C12 1.389(3)
N4 C16 1.372(3)
N4 C11 1.389(3)
N4 C20 1.467(3)
S1 C34 1.606(3)
N5 C34 1.172(3)
C1 C9 1.464(3)
C2 C7 1.389(3)
C2 C3 1.393(3)
C3 C4 1.397(4)
C3 H3 0.9500
C4 C5 1.392(4)
C4 H4 0.9500
C5 C6 1.373(4)
C5 H5 0.9500
C6 C7 1.403(3)
C6 H6 0.9500
C8 H8A 0.9800
C8 H8B 0.9800
C8 H8C 0.9800
C9 C10 1.391(3)
C9 C14 1.421(3)
C10 C11 1.392(3)
C10 H10 0.9500
C11 C12 1.392(3)
C12 C13 1.403(3)
C13 C14 1.386(3)
C13 C15 1.507(3)
C14 H14 0.9500
C15 H15A 0.9800
C15 H15B 0.9800
C15 H15C 0.9800
C16 C17 1.490(3)
C17 C18 1.521(3)
C17 H17A 0.9900
C17 H17B 0.9900
C18 C19 1.504(4)
C18 H18A 0.9900
C18 H18B 0.9900
C19 H19A 0.9800
C19 H19B 0.9800
C19 H19C 0.9800
C20 C21 1.513(3)
C20 H20A 0.9900
C20 H20B 0.9900
C21 C22 1.381(3)
C21 C26 1.394(3)
C22 C23 1.385(3)
C22 H22 0.9500
C23 C24 1.391(3)
C23 H23 0.9500
C24 C25 1.393(3)
C24 C27 1.490(3)
C25 C26 1.385(3)
C25 H25 0.9500
C26 H26 0.9500
C27 C32 1.395(3)
C27 C28 1.408(3)
C28 C29 1.397(3)
C28 C33 1.495(3)
C29 C30 1.378(3)
C29 H29 0.9500
C30 C31 1.381(3)
C30 H30 0.9500
C31 C32 1.395(3)
C31 H31 0.9500
C32 H32 0.9500

loop_
_geom_hbond_atom_site_label_D
_geom_hbond_atom_site_label_H
_geom_hbond_atom_site_label_A
_geom_hbond_distance_DH
_geom_hbond_distance_HA
_geom_hbond_distance_DA
_geom_hbond_angle_DHA
_geom_hbond_site_symmetry_A
O1 H1A N3 0.95(3) 1.69(3) 2.624(2) 167(2) 2_645
N1 H1 N5 0.96(3) 1.77(3) 2.720(3) 170(3) 1_565

loop_
_geom_torsion_atom_site_label_1
_geom_torsion_atom_site_label_2
_geom_torsion_atom_site_label_3
_geom_torsion_atom_site_label_4
_geom_torsion
C2 N1 C1 N2 -0.1(3)
C2 N1 C1 C9 -176.41(19)
C7 N2 C1 N1 0.0(2)
C8 N2 C1 N1 179.5(2)
C7 N2 C1 C9 176.1(2)
C8 N2 C1 C9 -4.4(4)
C1 N1 C2 C7 0.2(3)
C1 N1 C2 C3 179.2(2)
C7 C2 C3 C4 2.2(4)
N1 C2 C3 C4 -176.8(2)
C2 C3 C4 C5 -1.6(4)
C3 C4 C5 C6 -0.3(4)
C4 C5 C6 C7 1.7(4)
N1 C2 C7 N2 -0.1(2)
C3 C2 C7 N2 -179.3(2)
N1 C2 C7 C6 178.3(2)
C3 C2 C7 C6 -0.8(4)
C1 N2 C7 C2 0.1(2)
C8 N2 C7 C2 -179.4(2)
C1 N2 C7 C6 -178.2(2)
C8 N2 C7 C6 2.3(4)
C5 C6 C7 C2 -1.2(3)
C5 C6 C7 N2 176.9(2)
N1 C1 C9 C10 -148.6(2)
N2 C1 C9 C10 35.8(3)
N1 C1 C9 C14 33.6(3)
N2 C1 C9 C14 -142.0(2)
C14 C9 C10 C11 3.2(3)
C1 C9 C10 C11 -174.56(19)
C16 N4 C11 C10 -173.3(2)
C20 N4 C11 C10 -4.4(3)
C16 N4 C11 C12 1.7(2)
C20 N4 C11 C12 170.73(19)
C9 C10 C11 N4 173.2(2)
C9 C10 C11 C12 -1.1(3)
C16 N3 C12 C11 -0.6(2)
C16 N3 C12 C13 175.6(2)
N4 C11 C12 N3 -0.7(2)
C10 C11 C12 N3 174.77(19)
N4 C11 C12 C13 -177.30(19)
C10 C11 C12 C13 -1.8(3)
N3 C12 C13 C14 -173.4(2)
C11 C12 C13 C14 2.4(3)
N3 C12 C13 C15 2.7(4)
C11 C12 C13 C15 178.4(2)
C12 C13 C14 C9 -0.3(3)
C15 C13 C14 C9 -176.3(2)
C10 C9 C14 C13 -2.6(3)
C1 C9 C14 C13 175.22(19)
C12 N3 C16 N4 1.7(2)
C12 N3 C16 C17 -178.99(19)
C11 N4 C16 N3 -2.2(2)
C20 N4 C16 N3 -170.62(19)
C11 N4 C16 C17 178.49(19)
C20 N4 C16 C17 10.1(3)
N3 C16 C17 C18 -101.0(3)
N4 C16 C17 C18 78.1(3)
C16 C17 C18 C19 64.4(3)
C16 N4 C20 C21 110.8(2)
C11 N4 C20 C21 -55.7(3)
N4 C20 C21 C22 138.3(2)
N4 C20 C21 C26 -41.0(3)
C26 C21 C22 C23 0.8(3)
C20 C21 C22 C23 -178.4(2)
C21 C22 C23 C24 -0.9(3)
C22 C23 C24 C25 0.4(3)
C22 C23 C24 C27 178.7(2)
C23 C24 C25 C26 0.2(3)
C27 C24 C25 C26 -178.0(2)
C24 C25 C26 C21 -0.3(3)
C22 C21 C26 C25 -0.2(3)
C20 C21 C26 C25 179.02(19)
C23 C24 C27 C32 -47.4(3)
C25 C24 C27 C32 130.8(2)
C23 C24 C27 C28 135.7(2)
C25 C24 C27 C28 -46.1(3)
C32 C27 C28 C29 -1.4(3)
C24 C27 C28 C29 175.5(2)
C32 C27 C28 C33 175.3(2)
C24 C27 C28 C33 -7.8(3)
C27 C28 C29 C30 2.3(3)
C33 C28 C29 C30 -174.7(2)
C28 C29 C30 C31 -1.3(4)
C29 C30 C31 C32 -0.5(4)
C28 C27 C32 C31 -0.3(3)
C24 C27 C32 C31 -177.3(2)
C30 C31 C32 C27 1.3(4)
C29 C28 C33 O2 -45.1(3)
C27 C28 C33 O2 138.0(2)
C29 C28 C33 O1 131.6(2)
C27 C28 C33 O1 -45.2(3)

loop_
_cod_related_entry_id
_cod_related_entry_database
_cod_related_entry_code
1 ChemSpider 30660344
